data_2101242
loop_
_publ_author_name
'De Ridder, D. J. A.'
'Fraanje, J.'
'Goubitz, K.'
'Schenk, H.'

_publ_section_title
;
 Crystal studies of musk compounds. XII. Molecular structures of three
 nitrotetralin-related compounds
;
_journal_issue 6
_journal_name_full 'Acta Crystallographica Section B'
_journal_page_first 730
_journal_page_last 737
_journal_paper_doi 10.1107/S0108768194006889
_journal_volume 50
_journal_year 1994
_chemical_formula_sum 'C16 H22 N2 O4'
_chemical_formula_weight 306.36
_space_group_IT_number 2
_space_group_name_Hall '-P 1'
_space_group_name_H-M_alt 'P -1'
_symmetry_cell_setting triclinic
_symmetry_space_group_name_Hall '-P 1'
_symmetry_space_group_name_H-M 'P -1'
_cell_angle_alpha 99.856(8)
_cell_angle_beta 94.886(10)
_cell_angle_gamma 97.018(9)
_cell_formula_units_Z 4
_cell_length_a 8.2352(14)
_cell_length_b 13.0225(7)
_cell_length_c 15.4669(13)
_cell_volume 1612.4(3)
_diffrn_radiation_type Cu
_diffrn_radiation_wavelength 1.5418
_exptl_absorpt_coefficient_mu 0.711
_exptl_crystal_density_diffrn 1.25
_exptl_crystal_F_000 656
_cod_data_source_file sh0046.cif
_cod_data_source_block sh0046b
_cod_original_cell_volume 1612.4(4)
_cod_database_code 2101242

loop_
_space_group_symop_id
_space_group_symop_operation_xyz
1 x,y,z
2 -x,-y,-z

loop_
_atom_site_label
_atom_site_fract_x
_atom_site_fract_y
_atom_site_fract_z
_atom_site_U_iso_or_equiv
C1A .3772(4) .8753(3) .7104(2) .044(2)
C2A .4189(7) .9829(4) .7709(3) .085(3)
C3A .4799(7) 1.0700(4) .7353(4) .100(4)
C4A .6244(4) 1.0621(3) .6817(2) .044(2)
C5A .7435(4) .9328(3) .5781(2) .040(2)
C6A .7561(4) .8350(3) .5322(2) .040(2)
C7A .6482(4) .7459(3) .5371(2) .040(2)
C8A .5313(4) .7654(2) .5951(2) .038(2)
C9A .5121(4) .8622(2) .6467(2) .035(2)
C10A .6239(4) .9489(2) .6353(2) .037(2)
C11A .3728(9) .7922(5) .7691(4) .088(4)
C12A .2109(6) .8669(7) .6554(4) .096(4)
C13A .2850(10) 1.0092(5) .8338(5) .101(5)
C14A .7881(5) 1.1016(3) .7392(3) .054(2)
C15A .6090(8) 1.1337(4) .6127(4) .082(3)
C16A .6489(6) .6389(3) .4799(3) .056(2)
N1A .8875(4) .8281(3) .4737(2) .058(2)
N2A .4188(5) .6677(2) .5972(2) .055(2)
O11A .9114(4) .8982(3) .4306(2) .080(2)
O12A .9670(4) .7540(3) .4723(2) .081(2)
O21A .2913(4) .6497(3) .5482(2) .081(2)
O22A .4668(5) .6077(2) .6434(2) .086(2)
H(2A) .525 .973 .817 .08
H(5A) .833(4) .995(2) .572(2) .060(10)
H(31A) .376 1.085 .690 .08
H(32A) .511 1.138 .787 .08
H(111A) .489(6) .805(7) .808(5) .20(4)
H(112A) .315(7) .820(5) .825(3) .11(2)
H(113A) .330(10) .711(4) .736(7) .28(6)
H(121A) .120(6) .859(5) .702(3) .12(2)
H(122A) .23(2) .939(6) .629(8) .29(7)
H(123A) .177(8) .789(3) .620(4) .14(3)
H(131A) .200(10) 1.045(8) .794(6) .23(5)
H(132A) .283(9) .949(4) .873(4) .14(2)
H(133A) .337(7) 1.079(3) .877(3) .12(2)
H(141A) .786(5) 1.179(2) .774(2) .060(10)
H(142A) .792(7) 1.051(4) .786(3) .11(2)
H(143A) .889(5) 1.099(4) .700(3) .09(2)
H(151A) .512(6) 1.108(5) .561(3) .12(2)
H(152A) .598(6) 1.208(3) .651(3) .080(10)
H(153A) .70(2) 1.150(10) .567(9) .40(10)
H(161A) .690(7) .650(4) .420(2) .11(2)
H(162A) .743(5) .600(4) .506(3) .10(2)
H(163A) .531(5) .590(5) .473(4) .14(2)
C1B .2278(4) .4875(3) .8719(2) .043(2)
C2B .1629(11) .4018(5) .7935(5) .173(7)
C3B .0425(7) .3980(4) .7378(4) .100(4)
C4B -.0560(4) .4874(3) .7281(2) .043(2)
C5B -.0913(4) .6637(3) .8105(2) .044(2)
C6B -.0564(4) .7484(3) .8784(2) .044(2)
C7B .0707(4) .7580(3) .9448(2) .042(2)
C8B .1591(4) .6725(3) .9375(2) .038(2)
C9B .1277(4) .5806(2) .8713(2) .035(2)
C10B -.0037(4) .5786(3) .8065(2) .035(2)
C11B .2073(8) .4405(5) .9540(4) .084(4)
C12B .4101(7) .5231(5) .8676(6) .104(5)
C13B .2601(13) .3060(6) .7807(5) .128(6)
C14B -.2384(5) .4456(4) .7263(3) .064(3)
C15B -.0292(8) .5252(2) .6429(3) .081(3)
C16B .1137(7) .8534(3) 1.0184(3) .063(3)
N1B -.1591(5) .8333(3) .8766(3) .067(2)
N2B .2972(4) .6882(3) 1.0084(2) .054(2)
O11B -.1859(5) .8610(3) .8056(3) .105(3)
O12B -.2122(5) .8701(3) .9442(3) .105(3)
O21B .4284(4) .7321(4) .9952(2) .100(3)
O22B .2705(5) .6636(3) 1.0780(2) .084(2)
H(2B) .249 .441 .750 .08
H(5B) -.182(4) .663(3) .760(2) .060(10)
H(31B) -.045 .335 .752 .08
H(32B) .082 .373 .672 .08
H(111B) .262(5) .370(3) .951(3) .080(10)
H(112B) .077(4) .414(8) .945(7) .23(5)
H(113B) .229(9) .495(4) 1.014(3) .14(3)
H(121B) .430(10) .600(4) .853(6) .20(4)
H(122B) .470(6) .456(3) .858(4) .10(2)
H(123B) .43(2) .550(10) .938(2) .30(7)
H(131B) .203(4) .276(3) .829(2) .026(9)
H(132B) .373(9) .310(10) .824(7) .29(6)
H(133B) .210(10) .260(8) .716(4) .28(6)
H(141B) -.248(7) .417(4) .788(2) .11(2)
H(142B) -.274(5) .385(3) .671(2) .070(10)
H(143B) -.311(5) .507(3) .716(3) .09(2)
H(151B) -.063(6) .465(3) .587(2) .080(10)
H(152B) .095(4) .558(5) .645(4) .12(2)
H(153B) -.077(6) .593(3) .633(3) .09(2)
H(161B) .039(6) .846(4) 1.070(3) .11(2)
H(162B) .098(7) .925(3) .997(3) .10(2)
H(163B) .240(4) .858(4) 1.040(3) .10(2)

loop_
_geom_angle_atom_site_label_1
_geom_angle_atom_site_label_2
_geom_angle_atom_site_label_3
_geom_angle
C2A C1A C9A 108.6(3)
C2A C1A C11A 107.4(4)
C2A C1A C12A 110.7(4)
C9A C1A C11A 111.0(4)
C9A C1A C12A 108.6(3)
C11A C1A C12A 110.6(5)
C1A C2A C3A 119.1(5)
C1A C2A C13A 113.6(4)
C3A C2A C13A 111.9(5)
C2A C3A C4A 118.8(5)
C3A C4A C10A 110.5(3)
C3A C4A C14A 111.5(4)
C3A C4A C15A 107.9(4)
C10A C4A C14A 109.7(3)
C10A C4A C15A 109.8(3)
C14A C4A C15A 107.3(3)
C6A C5A C10A 121.8(3)
C5A C6A C7A 122.7(3)
C5A C6A N1A 116.7(3)
C7A C6A N1A 120.5(3)
C6A C7A C8A 113.5(3)
C6A C7A C16A 123.6(3)
C8A C7A C16A 122.7(3)
C7A C8A C9A 127.6(3)
C7A C8A N2A 111.2(3)
C9A C8A N2A 121.2(3)
C1A C9A C8A 123.5(3)
C1A C9A C10A 121.6(3)
C8A C9A C10A 114.9(3)
C4A C10A C5A 116.0(3)
C4A C10A C9A 124.7(3)
C5A C10A C9A 119.3(3)
C6A N1A O11A 117.2(4)
C6A N1A O12A 118.1(4)
O11A N1A O12A 124.7(4)
C8A N2A O21A 117.5(3)
C8A N2A O22A 117.5(3)
O21A N2A O22A 124.7(4)
C9B C8B N2B 121.8(3)
C1B C9B C8B 122.3(3)
C1B C9B C10B 122.3(3)
C8B C9B C10B 115.3(3)
C4B C10B C5B 116.6(3)
C4B C10B C9B 123.6(3)
C5B C10B C9B 119.7(3)
C6B N1B O11B 116.9(4)
C6B N1B O12B 118.6(4)
O11B N1B O12B 124.5(4)
C8B N2B O21B 117.7(3)
C8B N2B O22B 118.6(3)
O21B N2B O22B 123.5(4)
C2B C1B C9B 109.3(4)
C2B C1B C11B 107.2(4)
C2B C1B C12B 109.4(5)
C9B C1B C11B 110.6(4)
C9B C1B C12B 110.8(4)
C11B C1B C12B 109.5(5)
C1B C2B C3B 128.6(7)
C1B C2B C13B 115.4(6)
C3B C2B C13B 116.0(6)
C2B C3B C4B 125.9(5)
C3B C4B C10B 109.7(3)
C3B C4B C14B 108.0(4)
C3B C4B C15B 110.3(4)
C10B C4B C14B 110.1(3)
C10B C4B C15B 109.8(3)
C14B C4B C15B 108.8(4)
C6B C5B C10B 121.3(3)
C5B C6B C7B 123.3(3)
C5B C6B N1B 116.6(3)
C7B C6B N1B 120.1(3)
C6B C7B C8B 113.9(3)
C6B C7B C16B 123.5(4)
C8B C7B C16B 122.6(3)
C7B C8B C9B 126.4(3)
C7B C8B N2B 111.8(3)

loop_
_geom_bond_atom_site_label_1
_geom_bond_atom_site_label_2
_geom_bond_distance
C1A C2A 1.527(5)
C1A C9A 1.553(5)
C1A C11A 1.526(8)
C1A C12A 1.530(6)
C2A C3A 1.401(8)
C2A C13A 1.563(10)
C3A C4A 1.511(7)
C4A C10A 1.524(4)
C4A C14A 1.531(5)
C4A C15A 1.539(7)
C5A C6A 1.369(5)
C5A C10A 1.390(5)
C6A N1A 1.470(5)
C7A C8A 1.387(5)
C7A C16A 1.519(5)
C8A C9A 1.406(4)
C8A N2A 1.487(4)
C9A C10A 1.412(4)
N1A O11A 1.225(6)
N1A O12A 1.229(6)
N2A O21A 1.215(5)
N2A O22A 1.222(5)
C1B C2B 1.511(7)
C1B C9B 1.547(5)
C1B C11B 1.514(8)
C1B C12B 1.527(7)
C2B C3B 1.247(10)
C2B C13B 1.557(12)
C3B C4B 1.519(7)
C4B C10B 1.535(4)
C4B C14B 1.530(5)
C4B C15B 1.507(6)
C5B C6B 1.370(5)
C5B C10B 1.390(5)
C5B N2B 1.381(5)
C6B N1B 1.474(6)
C7B C8B 1.397(5)
C7B C16B 1.518(5)
C8B C9B 1.416(4)
C8B N2B 1.481(4)
C9B C10B 1.406(4)
N1B O11B 1.223(7)
N1B O12B 1.214(6)
N2B O21B 1.210(5)
N2B O22B 1.204(5)
